data_7214466
loop_
_publ_author_name
'Khavasi, Hamid Reza'
'Hosseini, Mahdieh'
'Tehrani, Alireza Azhdari'
'Naderi, Soheila'

_publ_section_title
;
 Strengthening N&#x22EF;X halogen bonding via nitrogen substitution in the
 aromatic framework of halogen-substituted arylpyrazinamides
;
_journal_issue 21
_journal_name_full CrystEngComm
_journal_page_first 4546
_journal_paper_doi 10.1039/c3ce41856a
_journal_volume 16
_journal_year 2014
_chemical_formula_sum 'C10 H7 F N4 O'
_chemical_formula_weight 218.20
_chemical_name_systematic
; 
 ? 
;
_space_group_IT_number 14
_symmetry_cell_setting monoclinic
_symmetry_space_group_name_Hall '-P 2yn'
_symmetry_space_group_name_H-M 'P 1 21/n 1'
_atom_sites_solution_hydrogens geom
_atom_sites_solution_primary direct
_atom_sites_solution_secondary difmap
_audit_creation_method SHELXL-97
_cell_angle_alpha 90.00
_cell_angle_beta 92.991(11)
_cell_angle_gamma 90.00
_cell_formula_units_Z 4
_cell_length_a 3.7671(5)
_cell_length_b 15.7465(19)
_cell_length_c 16.358(2)
_cell_measurement_reflns_used 7855
_cell_measurement_temperature 298(2)
_cell_measurement_theta_max 26.00
_cell_measurement_theta_min 1.80
_cell_volume 969.0(2)
_computing_cell_refinement 'X-Area 1.31 (Stoe & Cie GmbH, 2005)'
_computing_data_collection 'X-Area 1.31 (Stoe & Cie GmbH, 2005)'
_computing_data_reduction 'X-Area 1.31 (Stoe & Cie GmbH, 2005)'
_computing_molecular_graphics 'ORTEP-3 for Windows (Farrugia, 1997)'
_computing_publication_material 'WinGX (Farrugia, 1999)'
_computing_structure_refinement 'SHELXL-97 (Sheldrick, 1997)'
_computing_structure_solution 'SHELXS-97 (Sheldrick, 1990)'
_diffrn_ambient_temperature 298(2)
_diffrn_detector_area_resol_mean '0.15 mm'
_diffrn_measured_fraction_theta_full 0.999
_diffrn_measured_fraction_theta_max 0.999
_diffrn_measurement_device_type 'STOE IPDS II'
_diffrn_measurement_method 'rotation method'
_diffrn_radiation_monochromator graphite
_diffrn_radiation_source 'fine-focus sealed tube'
_diffrn_radiation_type MoK\a
_diffrn_radiation_wavelength 0.71073
_diffrn_reflns_av_R_equivalents 0.0599
_diffrn_reflns_av_sigmaI/netI 0.0488
_diffrn_reflns_limit_h_max 4
_diffrn_reflns_limit_h_min -4
_diffrn_reflns_limit_k_max 16
_diffrn_reflns_limit_k_min -19
_diffrn_reflns_limit_l_max 20
_diffrn_reflns_limit_l_min -20
_diffrn_reflns_number 7855
_diffrn_reflns_theta_full 26.00
_diffrn_reflns_theta_max 26.00
_diffrn_reflns_theta_min 1.80
_diffrn_standards_number 0
_exptl_absorpt_coefficient_mu 0.116
_exptl_absorpt_correction_T_max 0.9931
_exptl_absorpt_correction_T_min 0.9611
_exptl_absorpt_correction_type numerical
_exptl_absorpt_process_details 'shape of crystal determined optically'
_exptl_crystal_colour Colorless
_exptl_crystal_density_diffrn 1.496
_exptl_crystal_density_method 'not measured'
_exptl_crystal_description Block
_exptl_crystal_F_000 448
_exptl_crystal_size_max 0.50
_exptl_crystal_size_mid 0.30
_exptl_crystal_size_min 0.10
_refine_diff_density_max 0.126
_refine_diff_density_min -0.105
_refine_diff_density_rms 0.027
_refine_ls_extinction_method none
_refine_ls_goodness_of_fit_ref 1.002
_refine_ls_hydrogen_treatment constr
_refine_ls_matrix_type full
_refine_ls_number_parameters 145
_refine_ls_number_reflns 1903
_refine_ls_number_restraints 0
_refine_ls_restrained_S_all 1.002
_refine_ls_R_factor_all 0.0901
_refine_ls_R_factor_gt 0.0466
_refine_ls_shift/su_max 0.002
_refine_ls_shift/su_mean 0.001
_refine_ls_structure_factor_coef Fsqd
_refine_ls_weighting_details 'calc w=1/[\s^2^(Fo^2^)+(0.0340P)^2^+0.0379P] where P=(Fo^2^+2Fc^2^)/3'
_refine_ls_weighting_scheme calc
_refine_ls_wR_factor_gt 0.0773
_refine_ls_wR_factor_ref 0.0862
_reflns_number_gt 1206
_reflns_number_total 1903
_reflns_threshold_expression >2sigma(I)
_cod_data_source_file c3ce41856a2.cif
_cod_data_source_block kh741
_cod_depositor_comments
;
The following automatic conversions were performed:

'_symmetry_cell_setting' value 'Monoclinic' changed to 'monoclinic'
according to
/usr/data/users/saulius/crontab/automatic-downloads/rss-feeds/RSC/lib/dictionaries/cif_core.dic
dictionary named 'cif_core.dic' version 2.4.2 from 2011-04-26.

Automatic conversion script
Id: cif_fix_values 2281 2013-09-26 08:29:07Z andrius 

 Adding full bibliography for 7214461--7214468.cif.
;
_cod_original_sg_symbol_H-M P21/n
_cod_original_formula_sum 'C10 H7 F1 N4 O1'
_cod_database_code 7214466

loop_
_symmetry_equiv_pos_as_xyz
'x, y, z'
'-x+1/2, y+1/2, -z+1/2'
'-x, -y, -z'
'x-1/2, -y-1/2, z-1/2'

loop_
_atom_site_label
_atom_site_type_symbol
_atom_site_fract_x
_atom_site_fract_y
_atom_site_fract_z
_atom_site_U_iso_or_equiv
_atom_site_adp_type
_atom_site_occupancy
_atom_site_symmetry_multiplicity
_atom_site_calc_flag
_atom_site_refinement_flags
C1 C 0.1620(5) 0.58572(13) 0.13543(14) 0.0561(5) Uani 1 1 d .
H1 H 0.0474 0.6188 0.0950 0.067 Uiso 1 1 calc R
C2 C 0.2343(6) 0.62065(14) 0.21181(15) 0.0623(6) Uani 1 1 d .
H2 H 0.1677 0.6766 0.2210 0.075 Uiso 1 1 calc R
C3 C 0.4820(5) 0.49786(13) 0.25469(12) 0.0550(5) Uani 1 1 d .
H3 H 0.5946 0.4650 0.2955 0.066 Uiso 1 1 calc R
C4 C 0.4130(5) 0.46212(12) 0.17884(11) 0.0446(5) Uani 1 1 d .
C5 C 0.5223(5) 0.37263(12) 0.16213(12) 0.0483(5) Uani 1 1 d .
C6 C 0.5163(4) 0.27014(11) 0.04575(11) 0.0444(5) Uani 1 1 d .
C7 C 0.6813(5) 0.20197(12) 0.08551(12) 0.0491(5) Uani 1 1 d .
H7 H 0.7600 0.2058 0.1402 0.059 Uiso 1 1 calc R
C8 C 0.7252(5) 0.12853(13) 0.04186(13) 0.0533(5) Uani 1 1 d .
H8 H 0.8335 0.0811 0.0662 0.064 Uiso 1 1 calc R
C9 C 0.6054(5) 0.12734(12) -0.03804(12) 0.0524(5) Uani 1 1 d .
C10 C 0.4469(5) 0.19689(13) -0.07403(12) 0.0535(5) Uani 1 1 d .
H10 H 0.3692 0.1942 -0.1289 0.064 Uiso 1 1 calc R
N1 N 0.2509(4) 0.50624(10) 0.11775(10) 0.0516(4) Uani 1 1 d .
N2 N 0.3947(5) 0.57763(11) 0.27233(11) 0.0643(5) Uani 1 1 d .
N3 N 0.4551(4) 0.34844(9) 0.08371(9) 0.0505(4) Uani 1 1 d .
H3B H 0.3603 0.3868 0.0522 0.061 Uiso 1 1 calc R
N4 N 0.4007(4) 0.26863(9) -0.03247(10) 0.0490(4) Uani 1 1 d .
O1 O 0.6608(4) 0.32760(9) 0.21564(8) 0.0707(5) Uani 1 1 d .
F1 F 0.6443(4) 0.05586(8) -0.08331(8) 0.0806(4) Uani 1 1 d .

loop_
_atom_site_aniso_label
_atom_site_aniso_U_11
_atom_site_aniso_U_22
_atom_site_aniso_U_33
_atom_site_aniso_U_23
_atom_site_aniso_U_13
_atom_site_aniso_U_12
C1 0.0520(12) 0.0474(13) 0.0684(15) 0.0104(11) -0.0003(10) 0.0048(9)
C2 0.0631(14) 0.0467(13) 0.0776(16) -0.0046(12) 0.0089(12) 0.0015(10)
C3 0.0589(12) 0.0547(13) 0.0509(12) 0.0028(10) -0.0031(10) 0.0008(10)
C4 0.0414(10) 0.0474(11) 0.0447(11) 0.0034(9) 0.0002(8) -0.0024(8)
C5 0.0489(11) 0.0483(12) 0.0468(12) 0.0039(9) -0.0050(9) 0.0003(9)
C6 0.0426(10) 0.0457(12) 0.0445(11) 0.0045(9) -0.0008(9) -0.0012(8)
C7 0.0511(11) 0.0483(12) 0.0473(12) 0.0043(10) -0.0026(9) 0.0018(9)
C8 0.0535(12) 0.0457(12) 0.0610(14) 0.0087(10) 0.0053(10) 0.0036(9)
C9 0.0565(12) 0.0455(12) 0.0558(13) -0.0058(10) 0.0091(10) -0.0017(9)
C10 0.0586(12) 0.0559(13) 0.0452(12) -0.0011(10) -0.0032(10) -0.0034(10)
N1 0.0516(9) 0.0485(10) 0.0540(10) 0.0058(8) -0.0043(8) 0.0031(8)
N2 0.0721(12) 0.0576(12) 0.0630(12) -0.0086(10) 0.0026(10) 0.0001(9)
N3 0.0631(10) 0.0433(10) 0.0439(10) 0.0027(7) -0.0096(8) 0.0075(7)
N4 0.0554(9) 0.0475(10) 0.0434(9) 0.0025(8) -0.0052(7) 0.0002(8)
O1 0.0977(11) 0.0588(10) 0.0532(9) 0.0033(7) -0.0190(8) 0.0191(8)
F1 0.1073(10) 0.0583(8) 0.0765(9) -0.0178(7) 0.0071(7) 0.0071(7)

loop_
_atom_type_symbol
_atom_type_description
_atom_type_scat_dispersion_real
_atom_type_scat_dispersion_imag
_atom_type_scat_source
C C 0.0033 0.0016 'International Tables Vol C Tables 4.2.6.8 and 6.1.1.4'
H H 0.0000 0.0000 'International Tables Vol C Tables 4.2.6.8 and 6.1.1.4'
N N 0.0061 0.0033 'International Tables Vol C Tables 4.2.6.8 and 6.1.1.4'
O O 0.0106 0.0060 'International Tables Vol C Tables 4.2.6.8 and 6.1.1.4'
F F 0.0171 0.0103 'International Tables Vol C Tables 4.2.6.8 and 6.1.1.4'

loop_
_geom_angle_atom_site_label_1
_geom_angle_atom_site_label_2
_geom_angle_atom_site_label_3
_geom_angle
N1 C1 C2 122.12(19)
N1 C1 H1 118.9
C2 C1 H1 118.9
N2 C2 C1 122.4(2)
N2 C2 H2 118.8
C1 C2 H2 118.8
N2 C3 C4 122.93(18)
N2 C3 H3 118.5
C4 C3 H3 118.5
N1 C4 C3 121.26(18)
N1 C4 C5 118.12(17)
C3 C4 C5 120.62(16)
O1 C5 N3 124.69(18)
O1 C5 C4 121.76(17)
N3 C5 C4 113.55(16)
N4 C6 C7 123.65(18)
N4 C6 N3 112.81(15)
C7 C6 N3 123.54(17)
C8 C7 C6 118.13(18)
C8 C7 H7 120.9
C6 C7 H7 120.9
C9 C8 C7 117.91(19)
C9 C8 H8 121.0
C7 C8 H8 121.0
F1 C9 C8 119.67(18)
F1 C9 C10 119.09(18)
C8 C9 C10 121.24(19)
N4 C10 C9 121.66(18)
N4 C10 H10 119.2
C9 C10 H10 119.2
C1 N1 C4 115.85(17)
C2 N2 C3 115.44(18)
C5 N3 C6 129.86(16)
C5 N3 H3B 115.1
C6 N3 H3B 115.1
C6 N4 C10 117.40(16)

loop_
_geom_bond_atom_site_label_1
_geom_bond_atom_site_label_2
_geom_bond_distance
C1 N1 1.331(2)
C1 C2 1.379(3)
C1 H1 0.9300
C2 N2 1.320(3)
C2 H2 0.9300
C3 N2 1.334(2)
C3 C4 1.375(3)
C3 H3 0.9300
C4 N1 1.338(2)
C4 C5 1.497(3)
C5 O1 1.222(2)
C5 N3 1.349(2)
C6 N4 1.330(2)
C6 C7 1.385(2)
C6 N3 1.405(2)
C7 C8 1.374(3)
C7 H7 0.9300
C8 C9 1.360(3)
C8 H8 0.9300
C9 F1 1.359(2)
C9 C10 1.366(3)
C10 N4 1.335(2)
C10 H10 0.9300
N3 H3B 0.8600

loop_
_geom_torsion_atom_site_label_1
_geom_torsion_atom_site_label_2
_geom_torsion_atom_site_label_3
_geom_torsion_atom_site_label_4
_geom_torsion
N1 C1 C2 N2 -0.3(3)
N2 C3 C4 N1 -0.2(3)
N2 C3 C4 C5 179.03(19)
N1 C4 C5 O1 -177.55(19)
C3 C4 C5 O1 3.2(3)
N1 C4 C5 N3 2.9(2)
C3 C4 C5 N3 -176.29(19)
N4 C6 C7 C8 -0.5(3)
N3 C6 C7 C8 179.82(18)
C6 C7 C8 C9 0.3(3)
C7 C8 C9 F1 179.94(17)
C7 C8 C9 C10 0.1(3)
F1 C9 C10 N4 179.77(19)
C8 C9 C10 N4 -0.4(3)
C2 C1 N1 C4 0.4(3)
C3 C4 N1 C1 -0.2(3)
C5 C4 N1 C1 -179.40(17)
C1 C2 N2 C3 -0.1(3)
C4 C3 N2 C2 0.3(3)
O1 C5 N3 C6 1.2(3)
C4 C5 N3 C6 -179.30(17)
N4 C6 N3 C5 177.29(19)
C7 C6 N3 C5 -3.0(3)
C7 C6 N4 C10 0.3(3)
N3 C6 N4 C10 179.94(16)
C9 C10 N4 C6 0.2(3)
